data_4340106
loop_
_publ_author_name
'Ahern, John C.'
'Roberts, Ryan J.'
'Follansbee, Philip'
'McLaughlin, Jeffrey'
'Leznoff, Daniel B.'
'Patterson, Howard H.'

_publ_section_title
;
 Structure and Emissive Properties of Heterobimetallic Ln-Au Coordination
 Polymers: Role of Tb and Eu in Non-aurophilic [(n)Bu4N]2[Ln(NO3)4Au(CN)2]
 versus Aurophilic Ln[Au(CN)2]3&#x00B7;3H2O/3D2O Chains.
;
_journal_issue 14
_journal_name_full 'Inorganic chemistry'
_journal_page_first 7571
_journal_page_last 7579
_journal_paper_doi 10.1021/ic500890r
_journal_volume 53
_journal_year 2014
_chemical_formula_moiety 'C6 H6 Au3 Eu0.50 N6 O3 Tb0.50'
_chemical_formula_sum 'C6 H6 Au3 Eu0.5 N6 O3 Tb0.5'
_chemical_formula_weight 956.50
_chemical_name_systematic ?
_space_group_IT_number 193
_symmetry_cell_setting hexagonal
_symmetry_space_group_name_Hall '-P 6c 2'
_symmetry_space_group_name_H-M 'P 63/m c m'
_atom_sites_solution_hydrogens difmap
_atom_sites_solution_primary direct
_cell_angle_alpha 90
_cell_angle_beta 90
_cell_angle_gamma 120
_cell_formula_units_Z 2
_cell_length_a 6.63180(10)
_cell_length_b 6.63180(10)
_cell_length_c 18.2231(4)
_cell_measurement_reflns_used 2069
_cell_measurement_temperature 296(2)
_cell_measurement_theta_max 36.34
_cell_measurement_theta_min 2.24
_cell_volume 694.09(2)
_computing_cell_refinement 'Bruker SAINT'
_computing_data_collection 'Bruker APEX2'
_computing_data_reduction 'Bruker SAINT'
_computing_structure_solution
; 
 SIR92 (Altomare et al, 1994)
 CRYSTALS (Watkin, 1988) 
;
_diffrn_ambient_temperature 293
_diffrn_measured_fraction_theta_full 0.998
_diffrn_measured_fraction_theta_max 0.998
_diffrn_measurement_device_type 'Bruker APEX-II CCD'
_diffrn_measurement_method \w/2\q
_diffrn_radiation_monochromator graphite
_diffrn_radiation_type 'Mo K\a'
_diffrn_radiation_wavelength 0.71073
_diffrn_reflns_av_R_equivalents 0.034
_diffrn_reflns_limit_h_max 7
_diffrn_reflns_limit_h_min -11
_diffrn_reflns_limit_k_max 8
_diffrn_reflns_limit_k_min -11
_diffrn_reflns_limit_l_max 30
_diffrn_reflns_limit_l_min -20
_diffrn_reflns_number 5057
_diffrn_reflns_theta_full 36.343
_diffrn_reflns_theta_max 36.343
_diffrn_reflns_theta_min 3.547
_exptl_absorpt_coefficient_mu 36.361
_exptl_absorpt_correction_T_max 0.7471
_exptl_absorpt_correction_T_min 0.3930
_exptl_absorpt_correction_type multi-scan
_exptl_crystal_colour Yellow
_exptl_crystal_density_diffrn 4.576
_exptl_crystal_description Plate
_exptl_crystal_F_000 818.000
_exptl_crystal_size_max 0.173
_exptl_crystal_size_mid 0.101
_exptl_crystal_size_min 0.053
_refine_diff_density_max 2.98
_refine_diff_density_min -7.41
_refine_ls_extinction_method None
_refine_ls_goodness_of_fit_ref 0.8978
_refine_ls_hydrogen_treatment constr
_refine_ls_matrix_type full
_refine_ls_number_parameters 26
_refine_ls_number_reflns 380
_refine_ls_number_restraints 15
_refine_ls_R_factor_all 0.0453
_refine_ls_R_factor_gt 0.0284
_refine_ls_shift/su_max 0.0710037
_refine_ls_structure_factor_coef F
_refine_ls_weighting_details
;
 Method, part 1, Chebychev polynomial, (Watkin, 1994, Prince, 1982) 
 [weight] = 1.0/[A~0~*T~0~(x)+A~1~*T~1~(x) ... +A~n-1~]*T~n-1~(x)] 
 where A~i~ are the Chebychev coefficients listed below and x= Fcalc/Fmax 
 Method = Robust Weighting (Prince, 1982) 
 W = [weight] * [1-(deltaF/6*sigmaF)^2^]^2^ 
 A~i~ are: 
 0.333 0.316 0.173 0.802E-01 0.318E-01 
;
_refine_ls_weighting_scheme calc
_refine_ls_wR_factor_all 0.0781
_refine_ls_wR_factor_gt 0.0348
_refine_ls_wR_factor_ref 0.0332
_reflns_limit_h_max 0
_reflns_limit_h_min -5
_reflns_limit_k_max 11
_reflns_limit_k_min 0
_reflns_limit_l_max 30
_reflns_limit_l_min 0
_reflns_number_gt 411
_reflns_number_total 647
_reflns_threshold_expression I>2.0\s(I)
_oxford_diffrn_Wilson_B_factor 1.12
_oxford_diffrn_Wilson_scale 366.46
_oxford_refine_ls_r_factor_ref 0.0266
_oxford_refine_ls_scale 0.06090(17)
_oxford_reflns_number_all 645
_oxford_reflns_threshold_expression_ref I>2.5\s(I)
_cod_data_source_file ic500890r_si_001.cif
_cod_data_source_block EuTbAu3
_cod_depositor_comments
;
The following automatic conversions were performed:

'_exptl_absorpt_correction_type' value 'Multi-scan' changed to
'multi-scan' according to
/usr/data/users/saulius/crontab/automatic-downloads/rss-feeds/ACS/lib/dictionaries/cif_core.dic
dictionary named 'cif_core.dic' version 2.4.2 from 2011-04-26.

Automatic conversion script
Id: cif_fix_values 2281 2013-09-26 08:29:07Z andrius 

 Adding full bibliography for 4340105--4340108.cif.
;
_cod_original_sg_symbol_H-M 'P 63/m c m '
_cod_original_formula_sum 'C6 H6 Au3 Eu0.50 N6 O3 Tb0.50'
_cod_database_code 4340106

loop_
_symmetry_equiv_pos_as_xyz
x,y,z
-x,-y,-z
x-y,x,z+1/2
-x+y,-x,-z+1/2
-y,x-y,z
y,-x+y,-z
-x,-y,z+1/2
x,y,-z+1/2
-x+y,-x,z
x-y,x,-z
y,-x+y,z+1/2
-y,x-y,-z+1/2
-x+y,y,z+1/2
x-y,-y,-z+1/2
y,x,z
-y,-x,-z
x,x-y,z+1/2
-x,-x+y,-z+1/2
x-y,-y,z
-x+y,y,-z
-y,-x,z+1/2
y,x,-z+1/2
-x,-x+y,z
x,x-y,-z

loop_
_atom_site_label
_atom_site_type_symbol
_atom_site_fract_x
_atom_site_fract_y
_atom_site_fract_z
_atom_site_U_iso_or_equiv
_atom_site_occupancy
_atom_site_adp_type
_atom_site_refinement_flags_posn
_atom_site_refinement_flags_adp
Au1 Au 0.5000 0.5000 1.0000 0.0198 1.0000 Uani S T
Eu1 Eu 0.000000(4) 0.000000(4) 0.750000(4) 0.0102 0.5000 Uani S T
Tb1 Tb 0.000000(4) 0.000000(4) 0.750000(4) 0.0098 0.5000 Uani S T
O1 O 0.000000(7) 0.3640(17) 0.750000(10) 0.0385 1.0000 Uani S T
N1 N 0.2635(13) 0.2635(13) 0.8515(4) 0.0250 1.0000 Uani S T
C1 C 0.3501(15) 0.3501(15) 0.9055(4) 0.0207 1.0000 Uani S T
H11 H 0.0000 0.4357 0.7951 0.04(4) 1.0000 Uiso RS .

loop_
_atom_site_aniso_label
_atom_site_aniso_U_11
_atom_site_aniso_U_22
_atom_site_aniso_U_33
_atom_site_aniso_U_23
_atom_site_aniso_U_13
_atom_site_aniso_U_12
Au1 0.02210(17) 0.02210(17) 0.01322(16) -0.00435(15) -0.00435(15) 0.00948(18)
Eu1 0.010178(4) 0.010178(4) 0.010117(4) 0.000000(4) 0.000000(4) 0.005089(4)
Tb1 0.009790(4) 0.009790(4) 0.009729(4) 0.000000(4) 0.000000(4) 0.004895(4)
O1 0.089(10) 0.035(4) 0.010(3) 0.0000 0.0000 0.044(5)
N1 0.027(3) 0.027(3) 0.021(3) -0.007(3) -0.007(3) 0.012(4)
C1 0.022(3) 0.022(3) 0.015(3) -0.004(3) -0.004(3) 0.009(4)

loop_
_atom_type_symbol
_atom_type_scat_dispersion_real
_atom_type_scat_dispersion_imag
_atom_type_scat_Cromer_Mann_a1
_atom_type_scat_Cromer_Mann_b1
_atom_type_scat_Cromer_Mann_a2
_atom_type_scat_Cromer_Mann_b2
_atom_type_scat_Cromer_Mann_a3
_atom_type_scat_Cromer_Mann_b3
_atom_type_scat_Cromer_Mann_a4
_atom_type_scat_Cromer_Mann_b4
_atom_type_scat_Cromer_Mann_c
_atom_type_scat_source
C 0.0033 0.0016 2.3100 20.8439 1.0200 10.2075 1.5886 0.5687 0.8650 51.6512 0.2156 'International Tables Vol C 4.2.6.8 and 6.1.1.4'
H 0.0000 0.0000 0.4930 10.5109 0.3229 26.1257 0.1402 3.1424 0.0408 57.7998 0.0030 'International Tables Vol C 4.2.6.8 and 6.1.1.4'
N 0.0061 0.0033 12.2126 0.0057 3.1322 9.8933 2.0125 28.9975 1.1663 0.5826 -11.5290 'International Tables Vol C 4.2.6.8 and 6.1.1.4'
O 0.0106 0.0060 3.0485 13.2771 2.2868 5.7011 1.5463 0.3239 0.8670 32.9089 0.2508 'International Tables Vol C 4.2.6.8 and 6.1.1.4'
Tb -0.1723 4.1537 25.8976 2.2426 18.2185 0.1961 14.3167 12.6648 2.9535 115.3620 3.5822 'International Tables Vol C 4.2.6.8 and 6.1.1.4'
Eu -0.1578 3.6682 24.6274 2.3879 19.0886 0.1942 13.7603 13.7546 2.9227 123.1740 2.5745 'International Tables Vol C 4.2.6.8 and 6.1.1.4'
Au -2.0133 8.8022 16.8819 0.4611 18.5913 8.6216 25.5582 1.4826 5.8600 36.3956 12.0658 'International Tables Vol C 4.2.6.8 and 6.1.1.4'

loop_
_geom_angle_atom_site_label_1
_geom_angle_site_symmetry_1
_geom_angle_atom_site_label_2
_geom_angle_atom_site_label_3
_geom_angle_site_symmetry_3
_geom_angle
_geom_angle_publ_flag
Au1 5_655 Au1 Au1 5_665 179.997 yes
Au1 5_655 Au1 Au1 9_565 120.000 yes
Au1 5_665 Au1 Au1 9_565 60.000 yes
Au1 5_655 Au1 Au1 9_665 60.000 yes
Au1 5_665 Au1 Au1 9_665 120.000 yes
Au1 9_565 Au1 Au1 9_665 179.997 yes
Au1 5_655 Au1 C1 . 75.52(13) yes
Au1 5_665 Au1 C1 . 104.48(13) yes
Au1 9_565 Au1 C1 . 75.52(13) yes
Au1 9_665 Au1 C1 . 104.48(13) yes
N1 12_556 Eu1 N1 14_556 73.0(3) yes
N1 12_556 Eu1 N1 19_555 139.84(15) yes
N1 14_556 Eu1 N1 19_555 93.3(4) yes
N1 12_556 Eu1 N1 22_556 73.0(3) yes
N1 14_556 Eu1 N1 22_556 73.0(3) yes
N1 19_555 Eu1 N1 22_556 139.84(15) yes
N1 12_556 Eu1 N1 23_555 93.3(4) yes
N1 14_556 Eu1 N1 23_555 139.84(15) yes
N1 19_555 Eu1 N1 23_555 73.0(3) yes
N1 22_556 Eu1 N1 23_555 139.84(15) yes
N1 12_556 Eu1 O1 12_556 69.92(8) yes
N1 14_556 Eu1 O1 12_556 69.92(8) yes
N1 19_555 Eu1 O1 12_556 69.92(8) yes
N1 22_556 Eu1 O1 12_556 133.4(2) yes
N1 23_555 Eu1 O1 12_556 69.92(8) yes
N1 12_556 Eu1 O1 . 69.92(8) yes
N1 14_556 Eu1 O1 . 133.4(2) yes
N1 19_555 Eu1 O1 . 133.4(2) yes
N1 22_556 Eu1 O1 . 69.92(8) yes
N1 23_555 Eu1 O1 . 69.92(8) yes
N1 12_556 Eu1 N1 . 139.84(15) yes
N1 14_556 Eu1 N1 . 139.84(15) yes
N1 19_555 Eu1 N1 . 73.0(3) yes
N1 22_556 Eu1 N1 . 93.3(4) yes
N1 23_555 Eu1 N1 . 73.0(3) yes
O1 12_556 Eu1 O1 . 120.000 yes
O1 12_556 Eu1 N1 . 133.4(2) yes
O1 . Eu1 N1 . 69.92(8) yes
N1 12_556 Tb1 N1 14_556 73.0(3) yes
N1 12_556 Tb1 N1 19_555 139.84(15) yes
N1 14_556 Tb1 N1 19_555 93.3(4) yes
N1 12_556 Tb1 N1 22_556 73.0(3) yes
N1 14_556 Tb1 N1 22_556 73.0(3) yes
N1 19_555 Tb1 N1 22_556 139.84(15) yes
N1 12_556 Tb1 N1 23_555 93.3(4) yes
N1 14_556 Tb1 N1 23_555 139.84(15) yes
N1 19_555 Tb1 N1 23_555 73.0(3) yes
N1 22_556 Tb1 N1 23_555 139.84(15) yes
N1 12_556 Tb1 O1 19_555 69.92(8) yes
N1 14_556 Tb1 O1 19_555 69.92(8) yes
N1 19_555 Tb1 O1 19_555 69.92(8) yes
N1 22_556 Tb1 O1 19_555 133.4(2) yes
N1 23_555 Tb1 O1 19_555 69.92(8) yes
N1 12_556 Tb1 O1 22_556 133.4(2) yes
N1 14_556 Tb1 O1 22_556 69.92(8) yes
N1 19_555 Tb1 O1 22_556 69.92(8) yes
N1 22_556 Tb1 O1 22_556 69.92(8) yes
N1 23_555 Tb1 O1 22_556 133.4(2) yes
N1 12_556 Tb1 O1 . 69.92(8) yes
N1 14_556 Tb1 O1 . 133.4(2) yes
N1 19_555 Tb1 O1 . 133.4(2) yes
N1 22_556 Tb1 O1 . 69.92(8) yes
N1 23_555 Tb1 O1 . 69.92(8) yes
N1 12_556 Tb1 N1 . 139.84(15) yes
N1 14_556 Tb1 N1 . 139.84(15) yes
N1 19_555 Tb1 N1 . 73.0(3) yes
N1 22_556 Tb1 N1 . 93.3(4) yes
N1 23_555 Tb1 N1 . 73.0(3) yes
O1 19_555 Tb1 O1 22_556 120.000 yes
O1 19_555 Tb1 O1 . 120.000 yes
O1 22_556 Tb1 O1 . 120.000 yes
O1 19_555 Tb1 N1 . 133.4(2) yes
O1 22_556 Tb1 N1 . 69.92(8) yes
O1 . Tb1 N1 . 69.92(8) yes
H11 18_556 O1 Tb1 . 120.0 no
H11 18_556 O1 Eu1 . 120.0 no
H11 18_556 O1 H11 . 120.0 no
Tb1 . O1 H11 . 120.0 no
Eu1 . O1 H11 . 120.0 no
Tb1 . N1 C1 . 166.9(8) yes
Eu1 . N1 C1 . 166.9(8) yes
Au1 . C1 N1 . 179.7(9) yes

loop_
_geom_bond_atom_site_label_1
_geom_bond_atom_site_label_2
_geom_bond_site_symmetry_2
_geom_bond_distance
_geom_bond_publ_flag
Au1 Au1 5_655 3.31590(5) yes
Au1 Au1 5_665 3.31590(5) yes
Au1 Au1 9_565 3.31590(5) yes
Au1 Au1 9_665 3.31590(5) yes
Au1 C1 . 1.988(8) yes
Eu1 N1 12_556 2.545(8) yes
Eu1 N1 14_556 2.545(8) yes
Eu1 N1 19_555 2.545(8) yes
Eu1 N1 22_556 2.545(8) yes
Eu1 N1 23_555 2.545(8) yes
Eu1 O1 12_556 2.414(11) yes
Eu1 O1 . 2.414(11) yes
Eu1 N1 . 2.545(8) yes
Tb1 N1 12_556 2.545(8) yes
Tb1 N1 14_556 2.545(8) yes
Tb1 N1 19_555 2.545(8) yes
Tb1 N1 22_556 2.545(8) yes
Tb1 N1 23_555 2.545(8) yes
Tb1 O1 19_555 2.414(11) yes
Tb1 O1 22_556 2.414(11) yes
Tb1 O1 . 2.414(11) yes
Tb1 N1 . 2.545(8) yes
O1 H11 18_556 0.950 no
O1 H11 . 0.950 no
N1 C1 . 1.139(11) yes
